data_4513904
loop_
_publ_author_name
'Thenarukandiyil, Ranjeesh'
'Gupta, Suraj K.'
'Choudhury, Joyanta'

_publ_section_title
;
 Unraveling the Competition of Two C--H and Two M--C Bonds in Guiding the
 Mechanism of Rhodium(III)-Catalyzed C--H Activation--Annulation
;
_journal_issue 8
_journal_name_full 'ACS Catalysis'
_journal_page_first 5132
_journal_paper_doi 10.1021/acscatal.6b01486
_journal_volume 6
_journal_year 2016
_chemical_formula_sum 'C20 H24 I Ir N2'
_chemical_formula_weight 611.51
_chemical_name_systematic
;
 ?
;
_space_group_IT_number 14
_symmetry_cell_setting monoclinic
_symmetry_space_group_name_Hall '-P 2ybc'
_symmetry_space_group_name_H-M 'P 1 21/c 1'
_atom_sites_solution_hydrogens geom
_atom_sites_solution_primary direct
_atom_sites_solution_secondary difmap
_audit_creation_method SHELXL-97
_cell_angle_alpha 90.00
_cell_angle_beta 102.176(3)
_cell_angle_gamma 90.00
_cell_formula_units_Z 4
_cell_length_a 13.6830(13)
_cell_length_b 8.7527(8)
_cell_length_c 16.3494(14)
_cell_measurement_reflns_used 3373
_cell_measurement_temperature 109(2)
_cell_measurement_theta_max 25.00
_cell_measurement_theta_min 2.55
_cell_volume 1914.0(3)
_computing_cell_refinement 'Bruker XSCANS'
_computing_data_collection 'Bruker XSCANS'
_computing_data_reduction 'Bruker SHELXTL'
_computing_molecular_graphics ORTEP-3
_computing_structure_refinement 'SHELXL-97 (Sheldrick, 2008)'
_computing_structure_solution SIR-92
_diffrn_ambient_temperature 109(2)
_diffrn_measured_fraction_theta_full 1.000
_diffrn_measured_fraction_theta_max 1.000
_diffrn_measurement_device_type 'Bruker P4'
_diffrn_measurement_method '\w scans'
_diffrn_radiation_monochromator graphite
_diffrn_radiation_source 'fine-focus sealed tube'
_diffrn_radiation_type MoK\a
_diffrn_radiation_wavelength 0.71073
_diffrn_reflns_av_R_equivalents 0.0714
_diffrn_reflns_av_sigmaI/netI 0.0213
_diffrn_reflns_limit_h_max 16
_diffrn_reflns_limit_h_min -16
_diffrn_reflns_limit_k_max 10
_diffrn_reflns_limit_k_min -10
_diffrn_reflns_limit_l_max 19
_diffrn_reflns_limit_l_min -19
_diffrn_reflns_number 69501
_diffrn_reflns_theta_full 25.00
_diffrn_reflns_theta_max 25.00
_diffrn_reflns_theta_min 2.55
_exptl_absorpt_coefficient_mu 8.592
_exptl_absorpt_correction_T_max 0.4804
_exptl_absorpt_correction_T_min 0.2426
_exptl_absorpt_correction_type multi-scan
_exptl_absorpt_process_details SADABS
_exptl_crystal_colour ORANGE
_exptl_crystal_density_diffrn 2.122
_exptl_crystal_density_meas ?
_exptl_crystal_density_method 'not measured'
_exptl_crystal_description PLATE
_exptl_crystal_F_000 1152
_exptl_crystal_size_max 0.23
_exptl_crystal_size_mid 0.14
_exptl_crystal_size_min 0.10
_refine_diff_density_max 0.658
_refine_diff_density_min -0.815
_refine_diff_density_rms '0.115 ============================================END'
_refine_ls_extinction_method none
_refine_ls_goodness_of_fit_ref 1.137
_refine_ls_hydrogen_treatment mixed
_refine_ls_matrix_type full
_refine_ls_number_parameters 217
_refine_ls_number_reflns 3373
_refine_ls_number_restraints 0
_refine_ls_restrained_S_all 1.137
_refine_ls_R_factor_all 0.0190
_refine_ls_R_factor_gt 0.0187
_refine_ls_shift/su_max 0.003
_refine_ls_shift/su_mean 0.001
_refine_ls_structure_factor_coef Fsqd
_refine_ls_weighting_details 'calc w=1/[\s^2^(Fo^2^)+(0.0194P)^2^+4.5295P] where P=(Fo^2^+2Fc^2^)/3'
_refine_ls_weighting_scheme calc
_refine_ls_wR_factor_gt 0.0471
_refine_ls_wR_factor_ref 0.0473
_reflns_number_gt 3330
_reflns_number_total 3373
_reflns_threshold_expression >2\s(I)
_cod_data_source_file cs6b01486_si_002.cif
_cod_data_source_block 4_Ir
_cod_depositor_comments
;
The following automatic conversions were performed:

'_symmetry_cell_setting' value 'Monoclinic' changed to 'monoclinic'
according to
/usr/data/users/saulius/crontab/automatic-downloads/rss-feeds/ACS/lib/dictionaries/cif_core.dic
dictionary named 'cif_core.dic' version 2.4.2 from 2011-04-26.

'_exptl_crystal_density_meas' value 'not measured' was changed to '?'
- the value is perceived as not measured.

Automatic conversion script
Id: cif_fix_values 4268 2015-11-12 08:31:59Z antanas 

 Adding full bibliography for 4513904--4513906.cif.
;
_cod_original_sg_symbol_H-M 'P2(1)/c  '
_cod_database_code 4513904

loop_
_symmetry_equiv_pos_as_xyz
'x, y, z'
'-x, y+1/2, -z+1/2'
'-x, -y, -z'
'x, -y-1/2, z-1/2'

loop_
_atom_site_label
_atom_site_type_symbol
_atom_site_fract_x
_atom_site_fract_y
_atom_site_fract_z
_atom_site_U_iso_or_equiv
_atom_site_adp_type
_atom_site_occupancy
_atom_site_symmetry_multiplicity
_atom_site_calc_flag
_atom_site_refinement_flags
C1 C 0.6314(3) 0.1959(4) 0.5674(2) 0.0143(7) Uani 1 1 d .
C2 C 0.6222(3) 0.3481(5) 0.4372(2) 0.0277(9) Uani 1 1 d .
H2A H 0.5701 0.3807 0.3916 0.042 Uiso 1 1 calc R
H2B H 0.6692 0.2861 0.4161 0.042 Uiso 1 1 calc R
H2C H 0.6558 0.4359 0.4651 0.042 Uiso 1 1 calc R
C3 C 0.4779(3) 0.2249(5) 0.4862(3) 0.0257(9) Uani 1 1 d .
H3 H 0.4271 0.2558 0.4421 0.031 Uiso 1 1 calc R
C4 C 0.4667(3) 0.1397(5) 0.5510(3) 0.0243(9) Uani 1 1 d .
H4 H 0.4074 0.0997 0.5610 0.029 Uiso 1 1 calc R
C5 C 0.5981(3) 0.0346(4) 0.6729(2) 0.0182(8) Uani 1 1 d .
C6 C 0.7021(3) 0.0408(4) 0.6976(2) 0.0156(7) Uani 1 1 d .
C7 C 0.7438(3) -0.0520(4) 0.7657(2) 0.0238(8) Uani 1 1 d .
H7 H 0.8129 -0.0538 0.7841 0.029 Uiso 1 1 calc R
C8 C 0.6849(4) -0.1424(5) 0.8071(3) 0.0314(10) Uani 1 1 d .
H8 H 0.7147 -0.2029 0.8522 0.038 Uiso 1 1 calc R
C9 C 0.5814(4) -0.1408(5) 0.7802(3) 0.0334(11) Uani 1 1 d .
H9 H 0.5419 -0.1994 0.8079 0.040 Uiso 1 1 calc R
C10 C 0.5373(3) -0.0529(5) 0.7125(3) 0.0276(9) Uani 1 1 d .
H10 H 0.4682 -0.0521 0.6938 0.033 Uiso 1 1 calc R
C11 C 0.7986(3) 0.4268(4) 0.6596(2) 0.0169(7) Uani 1 1 d .
C12 C 0.8599(3) 0.3925(4) 0.6008(2) 0.0176(7) Uani 1 1 d .
C13 C 0.9304(3) 0.2792(4) 0.6385(3) 0.0208(8) Uani 1 1 d .
C14 C 0.9151(3) 0.2460(4) 0.7200(2) 0.0198(8) Uani 1 1 d .
C15 C 0.8331(3) 0.3378(4) 0.7336(2) 0.0173(7) Uani 1 1 d .
C16 C 0.7964(4) 0.3484(5) 0.8141(3) 0.0334(10) Uani 1 1 d .
H16A H 0.7405 0.4171 0.8068 0.050 Uiso 1 1 calc R
H16B H 0.8492 0.3859 0.8578 0.050 Uiso 1 1 calc R
H16C H 0.7761 0.2490 0.8290 0.050 Uiso 1 1 calc R
C17 C 0.9827(3) 0.1480(5) 0.7838(3) 0.0398(12) Uani 1 1 d .
H17A H 0.9568 0.1431 0.8339 0.060 Uiso 1 1 calc R
H17B H 1.0486 0.1916 0.7965 0.060 Uiso 1 1 calc R
H17C H 0.9858 0.0469 0.7618 0.060 Uiso 1 1 calc R
C18 C 1.0109(3) 0.2137(6) 0.5998(3) 0.0384(11) Uani 1 1 d .
H18A H 1.0049 0.2542 0.5444 0.058 Uiso 1 1 calc R
H18B H 1.0045 0.1045 0.5971 0.058 Uiso 1 1 calc R
H18C H 1.0751 0.2405 0.6332 0.058 Uiso 1 1 calc R
C19 C 0.8624(4) 0.4782(5) 0.5220(3) 0.0339(10) Uani 1 1 d .
H19A H 0.9101 0.4316 0.4944 0.051 Uiso 1 1 calc R
H19B H 0.8813 0.5823 0.5354 0.051 Uiso 1 1 calc R
H19C H 0.7973 0.4757 0.4858 0.051 Uiso 1 1 calc R
C20 C 0.7193(3) 0.5469(4) 0.6494(3) 0.0291(9) Uani 1 1 d .
H20A H 0.6891 0.5465 0.6973 0.044 Uiso 1 1 calc R
H20B H 0.6693 0.5263 0.5999 0.044 Uiso 1 1 calc R
H20C H 0.7486 0.6452 0.6443 0.044 Uiso 1 1 calc R
N1 N 0.5790(2) 0.2595(4) 0.49598(19) 0.0205(7) Uani 1 1 d .
N2 N 0.5615(2) 0.1230(4) 0.60064(19) 0.0172(6) Uani 1 1 d .
I1 I 0.806803(16) -0.05646(3) 0.539329(14) 0.01742(7) Uani 1 1 d .
Ir1 Ir 0.773655(9) 0.185968(14) 0.630762(7) 0.01017(6) Uani 1 1 d .

loop_
_atom_site_aniso_label
_atom_site_aniso_U_11
_atom_site_aniso_U_22
_atom_site_aniso_U_33
_atom_site_aniso_U_23
_atom_site_aniso_U_13
_atom_site_aniso_U_12
C1 0.0165(18) 0.0109(17) 0.0144(17) -0.0065(13) 0.0005(14) 0.0035(13)
C2 0.039(2) 0.024(2) 0.0163(19) 0.0018(16) -0.0029(17) 0.0040(18)
C3 0.0171(19) 0.026(2) 0.028(2) -0.0109(18) -0.0071(16) 0.0085(16)
C4 0.0122(18) 0.029(2) 0.030(2) -0.0155(18) 0.0013(16) 0.0021(16)
C5 0.0236(19) 0.0159(18) 0.0177(18) -0.0078(14) 0.0101(15) -0.0043(15)
C6 0.0229(19) 0.0113(17) 0.0133(16) -0.0030(13) 0.0054(14) -0.0037(14)
C7 0.037(2) 0.0156(19) 0.0184(19) -0.0010(15) 0.0045(16) -0.0058(16)
C8 0.058(3) 0.018(2) 0.020(2) -0.0001(16) 0.012(2) -0.010(2)
C9 0.052(3) 0.030(2) 0.023(2) -0.0072(18) 0.021(2) -0.021(2)
C10 0.031(2) 0.026(2) 0.031(2) -0.0122(18) 0.0197(18) -0.0159(18)
C11 0.0179(17) 0.0096(17) 0.0230(18) -0.0040(14) 0.0041(15) -0.0045(14)
C12 0.0237(19) 0.0142(18) 0.0153(17) -0.0017(14) 0.0051(15) -0.0070(15)
C13 0.0138(18) 0.0165(18) 0.033(2) -0.0060(16) 0.0075(16) -0.0058(15)
C14 0.0137(18) 0.0161(19) 0.025(2) 0.0010(15) -0.0052(15) -0.0042(15)
C15 0.0237(19) 0.0137(17) 0.0149(18) -0.0040(14) 0.0047(15) -0.0074(15)
C16 0.050(3) 0.035(2) 0.019(2) -0.0115(18) 0.0162(19) -0.017(2)
C17 0.030(2) 0.029(2) 0.047(3) 0.013(2) -0.022(2) -0.003(2)
C18 0.025(2) 0.035(2) 0.061(3) -0.017(2) 0.023(2) -0.0093(19)
C19 0.051(3) 0.034(2) 0.018(2) 0.0035(17) 0.0105(19) -0.020(2)
C20 0.026(2) 0.015(2) 0.044(3) -0.0045(17) 0.0043(18) 0.0041(16)
N1 0.0231(17) 0.0175(16) 0.0174(15) -0.0026(13) -0.0035(13) 0.0080(13)
N2 0.0124(14) 0.0181(16) 0.0217(16) -0.0085(13) 0.0047(12) -0.0006(12)
I1 0.01799(13) 0.01414(13) 0.02051(13) -0.00505(9) 0.00489(9) 0.00061(9)
Ir1 0.01155(9) 0.00835(8) 0.01048(8) 0.00076(4) 0.00202(6) 0.00039(4)

loop_
_atom_type_symbol
_atom_type_description
_atom_type_scat_dispersion_real
_atom_type_scat_dispersion_imag
_atom_type_scat_source
C C 0.0033 0.0016 'International Tables Vol C Tables 4.2.6.8 and 6.1.1.4'
H H 0.0000 0.0000 'International Tables Vol C Tables 4.2.6.8 and 6.1.1.4'
N N 0.0061 0.0033 'International Tables Vol C Tables 4.2.6.8 and 6.1.1.4'
I I -0.4742 1.8119 'International Tables Vol C Tables 4.2.6.8 and 6.1.1.4'
Ir Ir -1.4442 7.9887 'International Tables Vol C Tables 4.2.6.8 and 6.1.1.4'

loop_
_geom_angle_atom_site_label_1
_geom_angle_atom_site_label_2
_geom_angle_atom_site_label_3
_geom_angle
N1 C1 N2 104.4(3)
N1 C1 Ir1 138.0(3)
N2 C1 Ir1 117.6(3)
N1 C2 H2A 109.5
N1 C2 H2B 109.5
H2A C2 H2B 109.5
N1 C2 H2C 109.5
H2A C2 H2C 109.5
H2B C2 H2C 109.5
C4 C3 N1 108.0(3)
C4 C3 H3 126.0
N1 C3 H3 126.0
C3 C4 N2 106.0(3)
C3 C4 H4 127.0
N2 C4 H4 127.0
C10 C5 C6 124.2(4)
C10 C5 N2 123.4(4)
C6 C5 N2 112.4(3)
C5 C6 C7 115.3(3)
C5 C6 Ir1 116.2(3)
C7 C6 Ir1 128.5(3)
C6 C7 C8 122.2(4)
C6 C7 H7 118.9
C8 C7 H7 118.9
C9 C8 C7 119.5(4)
C9 C8 H8 120.3
C7 C8 H8 120.3
C10 C9 C8 120.3(4)
C10 C9 H9 119.9
C8 C9 H9 119.9
C9 C10 C5 118.6(4)
C9 C10 H10 120.7
C5 C10 H10 120.7
C12 C11 C15 108.5(3)
C12 C11 C20 125.9(3)
C15 C11 C20 125.3(3)
C12 C11 Ir1 74.9(2)
C15 C11 Ir1 70.4(2)
C20 C11 Ir1 125.6(3)
C13 C12 C11 107.0(3)
C13 C12 C19 125.7(4)
C11 C12 C19 126.4(4)
C13 C12 Ir1 71.8(2)
C11 C12 Ir1 67.53(19)
C19 C12 Ir1 133.8(3)
C14 C13 C12 109.1(3)
C14 C13 C18 125.8(4)
C12 C13 C18 125.0(4)
C14 C13 Ir1 69.9(2)
C12 C13 Ir1 71.5(2)
C18 C13 Ir1 127.6(3)
C13 C14 C15 107.8(3)
C13 C14 C17 125.1(4)
C15 C14 C17 126.6(4)
C13 C14 Ir1 73.4(2)
C15 C14 Ir1 68.5(2)
C17 C14 Ir1 129.8(3)
C11 C15 C14 107.6(3)
C11 C15 C16 126.4(4)
C14 C15 C16 125.9(4)
C11 C15 Ir1 71.0(2)
C14 C15 Ir1 73.4(2)
C16 C15 Ir1 125.2(3)
C15 C16 H16A 109.5
C15 C16 H16B 109.5
H16A C16 H16B 109.5
C15 C16 H16C 109.5
H16A C16 H16C 109.5
H16B C16 H16C 109.5
C14 C17 H17A 109.5
C14 C17 H17B 109.5
H17A C17 H17B 109.5
C14 C17 H17C 109.5
H17A C17 H17C 109.5
H17B C17 H17C 109.5
C13 C18 H18A 109.5
C13 C18 H18B 109.5
H18A C18 H18B 109.5
C13 C18 H18C 109.5
H18A C18 H18C 109.5
H18B C18 H18C 109.5
C12 C19 H19A 109.5
C12 C19 H19B 109.5
H19A C19 H19B 109.5
C12 C19 H19C 109.5
H19A C19 H19C 109.5
H19B C19 H19C 109.5
C11 C20 H20A 109.5
C11 C20 H20B 109.5
H20A C20 H20B 109.5
C11 C20 H20C 109.5
H20A C20 H20C 109.5
H20B C20 H20C 109.5
C1 N1 C3 110.0(3)
C1 N1 C2 125.0(3)
C3 N1 C2 124.9(3)
C1 N2 C4 111.6(3)
C1 N2 C5 115.9(3)
C4 N2 C5 132.2(3)
C1 Ir1 C6 77.40(14)
C1 Ir1 C15 122.68(14)
C6 Ir1 C15 96.28(13)
C1 Ir1 C11 99.26(13)
C6 Ir1 C11 123.77(13)
C15 Ir1 C11 38.64(14)
C1 Ir1 C14 160.61(14)
C6 Ir1 C14 104.08(14)
C15 Ir1 C14 38.14(14)
C11 Ir1 C14 63.50(14)
C1 Ir1 C12 110.27(14)
C6 Ir1 C12 159.39(13)
C15 Ir1 C12 63.32(13)
C11 Ir1 C12 37.61(13)
C14 Ir1 C12 62.20(13)
C1 Ir1 C13 144.61(15)
C6 Ir1 C13 137.93(15)
C15 Ir1 C13 62.65(14)
C11 Ir1 C13 62.36(14)
C14 Ir1 C13 36.79(14)
C12 Ir1 C13 36.70(14)
C1 Ir1 I1 90.35(9)
C6 Ir1 I1 87.88(9)
C15 Ir1 I1 146.86(10)
C11 Ir1 I1 148.17(9)
C14 Ir1 I1 108.97(10)
C12 Ir1 I1 110.64(9)
C13 Ir1 I1 92.67(10)

loop_
_geom_bond_atom_site_label_1
_geom_bond_atom_site_label_2
_geom_bond_distance
C1 N1 1.355(5)
C1 N2 1.355(5)
C1 Ir1 2.004(4)
C2 N1 1.454(5)
C2 H2A 0.9600
C2 H2B 0.9600
C2 H2C 0.9600
C3 C4 1.331(6)
C3 N1 1.393(5)
C3 H3 0.9300
C4 N2 1.384(5)
C4 H4 0.9300
C5 C10 1.387(5)
C5 C6 1.396(5)
C5 N2 1.413(5)
C6 C7 1.399(5)
C6 Ir1 2.054(3)
C7 C8 1.401(6)
C7 H7 0.9300
C8 C9 1.391(7)
C8 H8 0.9300
C9 C10 1.378(7)
C9 H9 0.9300
C10 H10 0.9300
C11 C12 1.434(5)
C11 C15 1.434(5)
C11 C20 1.494(5)
C11 Ir1 2.171(3)
C12 C13 1.430(6)
C12 C19 1.497(5)
C12 Ir1 2.268(3)
C13 C14 1.421(6)
C13 C18 1.496(5)
C13 Ir1 2.273(4)
C14 C15 1.436(5)
C14 C17 1.508(5)
C14 Ir1 2.227(4)
C15 C16 1.507(5)
C15 Ir1 2.163(3)
C16 H16A 0.9600
C16 H16B 0.9600
C16 H16C 0.9600
C17 H17A 0.9600
C17 H17B 0.9600
C17 H17C 0.9600
C18 H18A 0.9600
C18 H18B 0.9600
C18 H18C 0.9600
C19 H19A 0.9600
C19 H19B 0.9600
C19 H19C 0.9600
C20 H20A 0.9600
C20 H20B 0.9600
C20 H20C 0.9600
I1 Ir1 2.6886(3)

loop_
_geom_torsion_atom_site_label_1
_geom_torsion_atom_site_label_2
_geom_torsion_atom_site_label_3
_geom_torsion_atom_site_label_4
_geom_torsion
N1 C3 C4 N2 0.2(4)
C10 C5 C6 C7 1.6(5)
N2 C5 C6 C7 -176.1(3)
C10 C5 C6 Ir1 -177.7(3)
N2 C5 C6 Ir1 4.6(4)
C5 C6 C7 C8 -1.2(5)
Ir1 C6 C7 C8 178.0(3)
C6 C7 C8 C9 0.0(6)
C7 C8 C9 C10 1.0(6)
C8 C9 C10 C5 -0.7(6)
C6 C5 C10 C9 -0.6(6)
N2 C5 C10 C9 176.8(4)
C15 C11 C12 C13 1.4(4)
C20 C11 C12 C13 175.4(3)
Ir1 C11 C12 C13 -61.3(2)
C15 C11 C12 C19 -168.5(4)
C20 C11 C12 C19 5.5(6)
Ir1 C11 C12 C19 128.8(4)
C15 C11 C12 Ir1 62.8(2)
C20 C11 C12 Ir1 -123.2(4)
C11 C12 C13 C14 -1.4(4)
C19 C12 C13 C14 168.6(3)
Ir1 C12 C13 C14 -60.0(3)
C11 C12 C13 C18 -178.1(4)
C19 C12 C13 C18 -8.1(6)
Ir1 C12 C13 C18 123.4(4)
C11 C12 C13 Ir1 58.6(2)
C19 C12 C13 Ir1 -131.4(4)
C12 C13 C14 C15 0.8(4)
C18 C13 C14 C15 177.4(4)
Ir1 C13 C14 C15 -60.2(2)
C12 C13 C14 C17 -171.7(4)
C18 C13 C14 C17 5.0(6)
Ir1 C13 C14 C17 127.4(4)
C12 C13 C14 Ir1 61.0(3)
C18 C13 C14 Ir1 -122.4(4)
C12 C11 C15 C14 -0.9(4)
C20 C11 C15 C14 -175.0(3)
Ir1 C11 C15 C14 64.7(2)
C12 C11 C15 C16 174.0(4)
C20 C11 C15 C16 0.0(6)
Ir1 C11 C15 C16 -120.3(4)
C12 C11 C15 Ir1 -65.7(2)
C20 C11 C15 Ir1 120.3(4)
C13 C14 C15 C11 0.1(4)
C17 C14 C15 C11 172.4(4)
Ir1 C14 C15 C11 -63.2(2)
C13 C14 C15 C16 -174.9(4)
C17 C14 C15 C16 -2.6(6)
Ir1 C14 C15 C16 121.8(4)
C13 C14 C15 Ir1 63.3(3)
C17 C14 C15 Ir1 -124.4(4)
N2 C1 N1 C3 -0.1(4)
Ir1 C1 N1 C3 -179.3(3)
N2 C1 N1 C2 -178.8(3)
Ir1 C1 N1 C2 2.0(6)
C4 C3 N1 C1 -0.1(4)
C4 C3 N1 C2 178.6(4)
N1 C1 N2 C4 0.2(4)
Ir1 C1 N2 C4 179.6(2)
N1 C1 N2 C5 174.6(3)
Ir1 C1 N2 C5 -6.0(4)
C3 C4 N2 C1 -0.3(4)
C3 C4 N2 C5 -173.5(4)
C10 C5 N2 C1 -176.9(3)
C6 C5 N2 C1 0.7(4)
C10 C5 N2 C4 -3.9(6)
C6 C5 N2 C4 173.7(3)
N1 C1 Ir1 C6 -174.4(4)
N2 C1 Ir1 C6 6.4(2)
N1 C1 Ir1 C15 96.2(4)
N2 C1 Ir1 C15 -83.0(3)
N1 C1 Ir1 C11 62.8(4)
N2 C1 Ir1 C11 -116.3(3)
N1 C1 Ir1 C14 88.9(6)
N2 C1 Ir1 C14 -90.2(5)
N1 C1 Ir1 C12 25.5(4)
N2 C1 Ir1 C12 -153.6(2)
N1 C1 Ir1 C13 8.4(5)
N2 C1 Ir1 C13 -170.7(2)
N1 C1 Ir1 I1 -86.7(4)
N2 C1 Ir1 I1 94.2(2)
C5 C6 Ir1 C1 -5.9(3)
C7 C6 Ir1 C1 174.9(3)
C5 C6 Ir1 C15 116.2(3)
C7 C6 Ir1 C15 -63.0(3)
C5 C6 Ir1 C11 86.9(3)
C7 C6 Ir1 C11 -92.3(3)
C5 C6 Ir1 C14 154.2(3)
C7 C6 Ir1 C14 -25.0(4)
C5 C6 Ir1 C12 108.5(4)
C7 C6 Ir1 C12 -70.6(5)
C5 C6 Ir1 C13 171.6(2)
C7 C6 Ir1 C13 -7.6(4)
C5 C6 Ir1 I1 -96.8(3)
C7 C6 Ir1 I1 84.0(3)
C11 C15 Ir1 C1 -60.2(3)
C14 C15 Ir1 C1 -176.1(2)
C16 C15 Ir1 C1 61.4(4)
C11 C15 Ir1 C6 -139.3(2)
C14 C15 Ir1 C6 104.9(2)
C16 C15 Ir1 C6 -17.7(4)
C14 C15 Ir1 C11 -115.9(3)
C16 C15 Ir1 C11 121.6(4)
C11 C15 Ir1 C14 115.9(3)
C16 C15 Ir1 C14 -122.5(4)
C11 C15 Ir1 C12 37.7(2)
C14 C15 Ir1 C12 -78.2(2)
C16 C15 Ir1 C12 159.3(4)
C11 C15 Ir1 C13 79.1(2)
C14 C15 Ir1 C13 -36.8(2)
C16 C15 Ir1 C13 -159.3(4)
C11 C15 Ir1 I1 125.0(2)
C14 C15 Ir1 I1 9.1(3)
C16 C15 Ir1 I1 -113.4(3)
C12 C11 Ir1 C1 -111.3(2)
C15 C11 Ir1 C1 132.2(2)
C20 C11 Ir1 C1 12.2(4)
C12 C11 Ir1 C6 167.7(2)
C15 C11 Ir1 C6 51.3(3)
C20 C11 Ir1 C6 -68.7(4)
C12 C11 Ir1 C15 116.4(3)
C20 C11 Ir1 C15 -120.0(4)
C12 C11 Ir1 C14 78.1(2)
C15 C11 Ir1 C14 -38.4(2)
C20 C11 Ir1 C14 -158.4(4)
C15 C11 Ir1 C12 -116.4(3)
C20 C11 Ir1 C12 123.6(4)
C12 C11 Ir1 C13 36.6(2)
C15 C11 Ir1 C13 -79.9(2)
C20 C11 Ir1 C13 160.1(4)
C12 C11 Ir1 I1 -5.4(3)
C15 C11 Ir1 I1 -121.8(2)
C20 C11 Ir1 I1 118.2(3)
C13 C14 Ir1 C1 -107.5(5)
C15 C14 Ir1 C1 9.9(5)
C17 C14 Ir1 C1 130.3(5)
C13 C14 Ir1 C6 160.5(2)
C15 C14 Ir1 C6 -82.1(2)
C17 C14 Ir1 C6 38.3(4)
C13 C14 Ir1 C15 -117.4(3)
C17 C14 Ir1 C15 120.4(5)
C13 C14 Ir1 C11 -78.5(2)
C15 C14 Ir1 C11 38.9(2)
C17 C14 Ir1 C11 159.3(5)
C13 C14 Ir1 C12 -36.1(2)
C15 C14 Ir1 C12 81.3(2)
C17 C14 Ir1 C12 -158.3(5)
C15 C14 Ir1 C13 117.4(3)
C17 C14 Ir1 C13 -122.2(5)
C13 C14 Ir1 I1 67.8(2)
C15 C14 Ir1 I1 -174.76(18)
C17 C14 Ir1 I1 -54.4(4)
C13 C12 Ir1 C1 -163.4(2)
C11 C12 Ir1 C1 78.6(2)
C19 C12 Ir1 C1 -41.1(4)
C13 C12 Ir1 C6 87.8(4)
C11 C12 Ir1 C6 -30.2(5)
C19 C12 Ir1 C6 -149.8(4)
C13 C12 Ir1 C15 79.3(2)
C11 C12 Ir1 C15 -38.7(2)
C19 C12 Ir1 C15 -158.3(5)
C13 C12 Ir1 C11 118.0(3)
C19 C12 Ir1 C11 -119.6(5)
C13 C12 Ir1 C14 36.2(2)
C11 C12 Ir1 C14 -81.8(2)
C19 C12 Ir1 C14 158.5(5)
C11 C12 Ir1 C13 -118.0(3)
C19 C12 Ir1 C13 122.4(5)
C13 C12 Ir1 I1 -65.0(2)
C11 C12 Ir1 I1 176.97(18)
C19 C12 Ir1 I1 57.4(4)
C14 C13 Ir1 C1 146.9(2)
C12 C13 Ir1 C1 27.5(3)
C18 C13 Ir1 C1 -92.9(4)
C14 C13 Ir1 C6 -29.0(3)
C12 C13 Ir1 C6 -148.3(2)
C18 C13 Ir1 C6 91.3(4)
C14 C13 Ir1 C15 38.1(2)
C12 C13 Ir1 C15 -81.3(2)
C18 C13 Ir1 C15 158.4(4)
C14 C13 Ir1 C11 81.9(2)
C12 C13 Ir1 C11 -37.5(2)
C18 C13 Ir1 C11 -157.8(4)
C12 C13 Ir1 C14 -119.4(3)
C18 C13 Ir1 C14 120.3(5)
C14 C13 Ir1 C12 119.4(3)
C18 C13 Ir1 C12 -120.4(5)
C14 C13 Ir1 I1 -118.8(2)
C12 C13 Ir1 I1 121.9(2)
C18 C13 Ir1 I1 1.5(4)
